data_2214091
loop_
_publ_author_name
'Bagchi, Vivek'
'Das, Purak'
'Bandyopadhyay, Debkumar'

_publ_section_title Trichlorido{1-[2-(methylsulfanyl)phenyldiazenyl]phenyl-\k^3^<i>C</i>,<i>N</i>,<i>S</i>}platinum(IV)
_journal_coeditor_code BT2390
_journal_issue 7
_journal_name_full 'Acta Crystallographica Section E'
_journal_page_first m1940
_journal_page_last m1940
_journal_paper_doi 10.1107/S160053680702898X
_journal_volume 63
_journal_year 2007
_chemical_formula_iupac '[Pt (C13 H11 N2 S) Cl3]'
_chemical_formula_moiety 'C13 H11 Cl3 N2 Pt S'
_chemical_formula_sum 'C13 H11 Cl3 N2 Pt S'
_chemical_formula_weight 528.74
_chemical_name_systematic
;
Trichlorido{1-[2-(methylsulfanyl)phenyldiazenyl]phenyl-\
\k^3^<i>C</i>,<i>N</i>,<i>S</i>}platinum(IV)
;
_space_group_IT_number 14
_symmetry_cell_setting monoclinic
_symmetry_space_group_name_Hall '-P 2ybc'
_symmetry_space_group_name_H-M 'P 1 21/c 1'
_atom_sites_solution_hydrogens geom
_atom_sites_solution_primary direct
_atom_sites_solution_secondary difmap
_audit_creation_method SHELXL-97
_cell_angle_alpha 90.00
_cell_angle_beta 105.799(5)
_cell_angle_gamma 90.00
_cell_formula_units_Z 4
_cell_length_a 7.765(2)
_cell_length_b 16.858(5)
_cell_length_c 12.031(3)
_cell_measurement_reflns_used 2515
_cell_measurement_temperature 295(2)
_cell_measurement_theta_max 25.00
_cell_measurement_theta_min 2.13
_cell_volume 1515.4(7)
_computing_cell_refinement 'SAINT (Bruker, 1998)'
_computing_data_collection 'SMART (Bruker, 1998)'
_computing_data_reduction SAINT
_computing_molecular_graphics 'SHELXTL (Bruker, 1997)'
_computing_publication_material SHELXTL
_computing_structure_refinement 'SHELXL97 (Sheldrick, 1997)'
_computing_structure_solution 'SHELXS97 (Sheldrick, 1997)'
_diffrn_ambient_temperature 298(2)
_diffrn_measured_fraction_theta_full 0.944
_diffrn_measured_fraction_theta_max 0.944
_diffrn_measurement_device_type 'Bruker SMART CCD area-detector'
_diffrn_measurement_method '\f and \w'
_diffrn_radiation_monochromator graphite
_diffrn_radiation_source 'fine-focus sealed tube'
_diffrn_radiation_type MoK\a
_diffrn_radiation_wavelength 0.71073
_diffrn_reflns_av_R_equivalents 0.0818
_diffrn_reflns_av_sigmaI/netI 0.0576
_diffrn_reflns_limit_h_max 9
_diffrn_reflns_limit_h_min -9
_diffrn_reflns_limit_k_max 20
_diffrn_reflns_limit_k_min -20
_diffrn_reflns_limit_l_max 14
_diffrn_reflns_limit_l_min -14
_diffrn_reflns_number 13366
_diffrn_reflns_theta_full 25.00
_diffrn_reflns_theta_max 25.00
_diffrn_reflns_theta_min 2.13
_diffrn_standards_decay_% 0
_diffrn_standards_interval_count 0
_diffrn_standards_interval_time 0
_diffrn_standards_number 0
_exptl_absorpt_coefficient_mu 9.914
_exptl_absorpt_correction_T_max 0.225
_exptl_absorpt_correction_T_min 0.163
_exptl_absorpt_correction_type multi-scan
_exptl_absorpt_process_details '(SADABS; Sheldrick, 1996)'
_exptl_crystal_colour Yellow
_exptl_crystal_density_diffrn 2.317
_exptl_crystal_density_method 'not measured'
_exptl_crystal_description Block
_exptl_crystal_F_000 992
_exptl_crystal_size_max 0.411
_exptl_crystal_size_mid 0.160
_exptl_crystal_size_min 0.150
_refine_diff_density_max 1.423
_refine_diff_density_min -2.845
_refine_ls_extinction_method none
_refine_ls_goodness_of_fit_ref 1.247
_refine_ls_hydrogen_treatment constr
_refine_ls_matrix_type full
_refine_ls_number_parameters 182
_refine_ls_number_reflns 2515
_refine_ls_number_restraints 0
_refine_ls_restrained_S_all 1.247
_refine_ls_R_factor_all 0.0690
_refine_ls_R_factor_gt 0.0608
_refine_ls_shift/su_max 0.000
_refine_ls_shift/su_mean 0.000
_refine_ls_structure_factor_coef Fsqd
_refine_ls_weighting_details 'calc w=1/[\s^2^(Fo^2^)+(0.0331P)^2^+10.465P] where P=(Fo^2^+2Fc^2^)/3'
_refine_ls_weighting_scheme calc
_refine_ls_wR_factor_gt 0.1126
_refine_ls_wR_factor_ref 0.1161
_reflns_number_gt 2339
_reflns_number_total 2515
_reflns_threshold_expression I>2\s(I)
_cod_data_source_file bt2390.cif
_cod_data_source_block I
_cod_original_sg_symbol_H-M 'P 21/c'
_cod_database_code 2214091
_cod_database_fobs_code 2214091

loop_
_symmetry_equiv_pos_as_xyz
'x, y, z'
'-x, y+1/2, -z+1/2'
'-x, -y, -z'
'x, -y-1/2, z-1/2'

loop_
_atom_site_type_symbol
_atom_site_label
_atom_site_fract_x
_atom_site_fract_y
_atom_site_fract_z
_atom_site_U_iso_or_equiv
_atom_site_adp_type
_atom_site_calc_flag
_atom_site_refinement_flags
_atom_site_occupancy
N N2 0.3697(12) 0.3572(6) 0.4335(9) 0.038(3) Uani d . 1
C C13 -0.1878(15) 0.4983(8) 0.1296(13) 0.049(4) Uani d . 1
H H13A -0.2277 0.5445 0.1622 0.074 Uiso calc R 1
H H13B -0.2244 0.4515 0.1624 0.074 Uiso calc R 1
H H13C -0.2393 0.4981 0.0474 0.074 Uiso calc R 1
C C3 0.2107(19) 0.5732(8) 0.5385(13) 0.052(4) Uani d . 1
H H3 0.2400 0.5884 0.6157 0.062 Uiso calc R 1
C C9 0.580(2) 0.1686(10) 0.4006(17) 0.073(5) Uani d . 1
H H9 0.6655 0.1338 0.4439 0.088 Uiso calc R 1
Pt Pt1 0.18423(6) 0.36801(3) 0.19692(4) 0.03112(19) Uani d . 1
S S1 0.0533(4) 0.49996(18) 0.1610(3) 0.0383(7) Uani d . 1
Cl Cl3 -0.0645(4) 0.31058(19) 0.2355(3) 0.0462(8) Uani d . 1
Cl Cl1 0.4357(4) 0.4267(2) 0.1665(3) 0.0467(8) Uani d . 1
Cl Cl2 0.0959(5) 0.3211(2) 0.0091(3) 0.0502(9) Uani d . 1
N N1 0.2666(13) 0.4032(6) 0.3610(8) 0.036(2) Uani d . 1
C C12 0.3348(16) 0.2734(7) 0.2651(12) 0.039(3) Uani d . 1
C C6 0.1158(16) 0.5285(7) 0.3087(11) 0.038(3) Uani d . 1
C C1 0.2150(15) 0.4783(7) 0.3953(11) 0.036(3) Uani d . 1
C C7 0.4102(17) 0.2864(7) 0.3837(12) 0.044(3) Uani d . 1
C C8 0.5301(18) 0.2333(8) 0.4501(13) 0.050(4) Uani d . 1
H H8 0.5763 0.2420 0.5289 0.060 Uiso calc R 1
C C4 0.113(2) 0.6234(8) 0.4548(14) 0.058(4) Uani d . 1
H H4 0.0757 0.6720 0.4763 0.070 Uiso calc R 1
C C10 0.501(2) 0.1546(9) 0.2809(15) 0.061(4) Uani d . 1
H H10 0.5317 0.1095 0.2460 0.073 Uiso calc R 1
C C2 0.2650(18) 0.5011(8) 0.5083(12) 0.045(3) Uani d . 1
H H2 0.3353 0.4679 0.5644 0.054 Uiso calc R 1
C C11 0.3794(19) 0.2074(8) 0.2171(13) 0.050(4) Uani d . 1
H H11 0.3269 0.1973 0.1392 0.060 Uiso calc R 1
C C5 0.0690(17) 0.6028(7) 0.3395(14) 0.046(3) Uani d . 1
H H5 0.0087 0.6384 0.2832 0.056 Uiso calc R 1

loop_
_atom_site_aniso_label
_atom_site_aniso_U_11
_atom_site_aniso_U_22
_atom_site_aniso_U_33
_atom_site_aniso_U_12
_atom_site_aniso_U_13
_atom_site_aniso_U_23
N2 0.023(5) 0.041(6) 0.055(7) -0.014(5) 0.020(5) 0.006(5)
C13 0.023(6) 0.044(8) 0.076(11) 0.008(6) 0.004(6) -0.001(7)
C3 0.054(9) 0.041(8) 0.059(10) -0.009(7) 0.014(7) -0.017(7)
C9 0.053(10) 0.050(10) 0.112(16) 0.038(8) 0.014(10) 0.020(10)
Pt1 0.0311(3) 0.0261(3) 0.0346(3) -0.0006(2) 0.00616(19) 0.0012(2)
S1 0.0403(17) 0.0294(16) 0.0424(19) 0.0008(13) 0.0062(14) 0.0065(14)
Cl3 0.0432(18) 0.0395(18) 0.060(2) -0.0096(14) 0.0199(16) -0.0019(16)
Cl1 0.0351(17) 0.049(2) 0.057(2) -0.0091(14) 0.0135(15) 0.0054(16)
Cl2 0.060(2) 0.045(2) 0.0408(19) -0.0004(16) 0.0067(16) -0.0042(15)
N1 0.045(6) 0.029(5) 0.030(6) -0.005(5) 0.004(5) 0.006(5)
C12 0.031(7) 0.028(7) 0.054(9) 0.007(5) 0.004(6) 0.014(6)
C6 0.038(7) 0.023(6) 0.050(8) 0.000(5) 0.006(6) 0.000(6)
C1 0.030(6) 0.027(6) 0.053(8) 0.001(5) 0.011(6) -0.003(6)
C7 0.044(8) 0.034(7) 0.053(9) 0.019(6) 0.013(7) 0.014(6)
C8 0.046(8) 0.053(9) 0.048(9) 0.013(7) 0.008(7) 0.014(7)
C4 0.062(10) 0.040(8) 0.068(11) 0.015(7) 0.010(8) -0.009(8)
C10 0.063(10) 0.044(9) 0.077(12) 0.011(7) 0.022(9) -0.010(8)
C2 0.050(8) 0.041(8) 0.041(8) -0.008(6) 0.006(6) -0.008(6)
C11 0.055(9) 0.036(8) 0.060(10) 0.011(7) 0.018(7) -0.001(7)
C5 0.041(7) 0.024(6) 0.072(10) 0.005(6) 0.010(7) -0.005(7)

loop_
_atom_type_symbol
_atom_type_description
_atom_type_scat_dispersion_real
_atom_type_scat_dispersion_imag
_atom_type_scat_source
C C 0.0033 0.0016 'International Tables Vol C Tables 4.2.6.8 and 6.1.1.4'
H H 0.0000 0.0000 'International Tables Vol C Tables 4.2.6.8 and 6.1.1.4'
N N 0.0061 0.0033 'International Tables Vol C Tables 4.2.6.8 and 6.1.1.4'
S S 0.1246 0.1234 'International Tables Vol C Tables 4.2.6.8 and 6.1.1.4'
Cl Cl 0.1484 0.1585 'International Tables Vol C Tables 4.2.6.8 and 6.1.1.4'
Pt Pt -1.7033 8.3905 'International Tables Vol C Tables 4.2.6.8 and 6.1.1.4'

loop_
_geom_angle_atom_site_label_1
_geom_angle_atom_site_label_2
_geom_angle_atom_site_label_3
_geom_angle
_geom_angle_publ_flag
N1 N2 C7 113.3(11) ?
S1 C13 H13A 109.5 ?
S1 C13 H13B 109.5 ?
H13A C13 H13B 109.5 ?
S1 C13 H13C 109.5 ?
H13A C13 H13C 109.5 ?
H13B C13 H13C 109.5 ?
C2 C3 C4 120.1(14) ?
C2 C3 H3 120.0 ?
C4 C3 H3 120.0 ?
C8 C9 C10 118.9(13) ?
C8 C9 H9 120.6 ?
C10 C9 H9 120.6 ?
N1 Pt1 C12 80.7(5) y
N1 Pt1 Cl1 88.4(3) y
C12 Pt1 Cl1 89.0(4) y
N1 Pt1 Cl2 177.1(3) ?
C12 Pt1 Cl2 96.4(4) y
Cl1 Pt1 Cl2 91.74(13) y
N1 Pt1 Cl3 89.2(3) y
C12 Pt1 Cl3 90.6(4) y
Cl1 Pt1 Cl3 177.63(12) ?
Cl2 Pt1 Cl3 90.63(13) y
N1 Pt1 S1 84.8(3) y
C12 Pt1 S1 164.4(4) ?
Cl1 Pt1 S1 84.84(12) y
Cl2 Pt1 S1 98.05(12) y
Cl3 Pt1 S1 94.99(11) y
C6 S1 C13 101.5(6) ?
C6 S1 Pt1 94.7(4) ?
C13 S1 Pt1 112.4(5) ?
N2 N1 C1 121.1(10) ?
N2 N1 Pt1 118.1(8) ?
C1 N1 Pt1 120.8(8) ?
C11 C12 C7 118.8(12) ?
C11 C12 Pt1 132.1(11) ?
C7 C12 Pt1 109.0(9) ?
C5 C6 C1 118.7(13) ?
C5 C6 S1 119.6(10) ?
C1 C6 S1 121.7(9) ?
C2 C1 C6 121.4(12) ?
C2 C1 N1 120.9(11) ?
C6 C1 N1 117.6(11) ?
C8 C7 C12 121.1(12) ?
C8 C7 N2 119.9(13) ?
C12 C7 N2 118.9(11) ?
C9 C8 C7 120.0(15) ?
C9 C8 H8 120.0 ?
C7 C8 H8 120.0 ?
C3 C4 C5 121.2(13) ?
C3 C4 H4 119.4 ?
C5 C4 H4 119.4 ?
C11 C10 C9 120.1(14) ?
C11 C10 H10 119.9 ?
C9 C10 H10 119.9 ?
C1 C2 C3 119.4(13) ?
C1 C2 H2 120.3 ?
C3 C2 H2 120.3 ?
C12 C11 C10 121.1(14) ?
C12 C11 H11 119.5 ?
C10 C11 H11 119.5 ?
C4 C5 C6 119.1(13) ?
C4 C5 H5 120.5 ?
C6 C5 H5 120.5 ?

loop_
_geom_bond_atom_site_label_1
_geom_bond_atom_site_label_2
_geom_bond_distance
_geom_bond_publ_flag
N2 N1 1.274(13) y
N2 C7 1.409(16) ?
C13 S1 1.807(11) ?
C13 H13A 0.9600 ?
C13 H13B 0.9600 ?
C13 H13C 0.9600 ?
C3 C2 1.369(19) ?
C3 C4 1.37(2) ?
C3 H3 0.9300 ?
C9 C8 1.35(2) ?
C9 C10 1.42(2) ?
C9 H9 0.9300 ?
Pt1 N1 1.992(10) y
Pt1 C12 2.015(11) y
Pt1 Cl1 2.306(3) y
Pt1 Cl2 2.315(3) y
Pt1 Cl3 2.317(3) y
Pt1 S1 2.435(3) y
S1 C6 1.776(13) ?
N1 C1 1.422(15) ?
C12 C11 1.343(18) ?
C12 C7 1.404(19) ?
C6 C5 1.382(17) ?
C6 C1 1.400(17) ?
C1 C2 1.365(17) ?
C7 C8 1.378(17) ?
C8 H8 0.9300 ?
C4 C5 1.38(2) ?
C4 H4 0.9300 ?
C10 C11 1.37(2) ?
C10 H10 0.9300 ?
C2 H2 0.9300 ?
C11 H11 0.9300 ?
C5 H5 0.9300 ?

loop_
_geom_hbond_atom_site_label_D
_geom_hbond_atom_site_label_H
_geom_hbond_atom_site_label_A
_geom_hbond_site_symmetry_A
_geom_hbond_distance_DH
_geom_hbond_distance_HA
_geom_hbond_distance_DA
_geom_hbond_angle_DHA
_geom_hbond_publ_flag
C13 H13B Cl1 1_455 0.96 2.69 3.302(13) 123 yes
C13 H13B Cl3 . 0.96 2.71 3.448(14) 134 yes

loop_
_geom_torsion_atom_site_label_1
_geom_torsion_atom_site_label_2
_geom_torsion_atom_site_label_3
_geom_torsion_atom_site_label_4
_geom_torsion
N1 Pt1 S1 C6 -3.3(5)
C12 Pt1 S1 C6 -25.2(15)
Cl1 Pt1 S1 C6 -92.2(4)
Cl2 Pt1 S1 C6 176.8(4)
Cl3 Pt1 S1 C6 85.5(4)
N1 Pt1 S1 C13 -107.8(6)
C12 Pt1 S1 C13 -129.6(15)
Cl1 Pt1 S1 C13 163.4(5)
Cl2 Pt1 S1 C13 72.3(5)
Cl3 Pt1 S1 C13 -19.0(5)
C7 N2 N1 C1 -178.5(10)
C7 N2 N1 Pt1 0.1(12)
Cl1 Pt1 N1 N2 -88.8(8)
Cl3 Pt1 N1 N2 91.2(8)
S1 Pt1 N1 N2 -173.8(8)
Cl1 Pt1 N1 C1 89.7(8)
Cl3 Pt1 N1 C1 -90.3(8)
S1 Pt1 N1 C1 4.8(8)
N1 Pt1 C12 C11 -176.3(14)
Cl1 Pt1 C12 C11 -87.8(13)
Cl2 Pt1 C12 C11 3.9(13)
Cl3 Pt1 C12 C11 94.6(13)
S1 Pt1 C12 C11 -154.2(11)
N1 Pt1 C12 C7 -0.8(9)
Cl1 Pt1 C12 C7 87.8(9)
Cl2 Pt1 C12 C7 179.4(8)
Cl3 Pt1 C12 C7 -89.9(9)
S1 Pt1 C12 C7 21(2)
C13 S1 C6 C5 -64.9(11)
Pt1 S1 C6 C5 -179.0(10)
C13 S1 C6 C1 116.4(11)
Pt1 S1 C6 C1 2.3(10)
C5 C6 C1 C2 0.2(19)
S1 C6 C1 C2 178.9(10)
C5 C6 C1 N1 -178.0(11)
S1 C6 C1 N1 0.7(16)
N2 N1 C1 C2 -4.3(17)
Pt1 N1 C1 C2 177.2(9)
N2 N1 C1 C6 173.9(10)
Pt1 N1 C1 C6 -4.6(14)
C11 C12 C7 C8 1(2)
Pt1 C12 C7 C8 -175.2(11)
C11 C12 C7 N2 177.3(12)
Pt1 C12 C7 N2 1.1(14)
N1 N2 C7 C8 175.5(11)
N1 N2 C7 C12 -0.8(16)
C10 C9 C8 C7 -3(2)
C12 C7 C8 C9 2(2)
N2 C7 C8 C9 -174.5(13)
C2 C3 C4 C5 -1(2)
C8 C9 C10 C11 2(2)
C6 C1 C2 C3 2.8(19)
N1 C1 C2 C3 -179.0(11)
C4 C3 C2 C1 -3(2)
C7 C12 C11 C10 -2(2)
Pt1 C12 C11 C10 172.9(11)
C9 C10 C11 C12 1(2)
C3 C4 C5 C6 4(2)
C1 C6 C5 C4 -3.4(19)
S1 C6 C5 C4 177.8(11)
